data_4077964
loop_
_publ_author_name
'Zayya, Almas I.'
'Spencer, John L.'

_publ_section_title
;
 Coordination Chemistry of a Bicyclic
 3-Aza-7-phosphabicyclo[3.3.1]nonan-9-one Ligand
;
_journal_issue 7
_journal_name_full Organometallics
_journal_page_first 2841
_journal_paper_doi 10.1021/om201131w
_journal_volume 31
_journal_year 2012
_chemical_formula_moiety 'C39 H55.86 N3 O5.43 P Pt, C9 H5 F6 O4 S2'
_chemical_formula_sum 'C48 H60 F6 N3 O9 P Pt S2'
_chemical_formula_weight 1227.17
_chemical_name_systematic
;
 ? 
;
_space_group_crystal_system triclinic
_space_group_IT_number 2
_space_group_name_Hall '-P 1'
_space_group_name_H-M_alt 'P -1'
_symmetry_space_group_name_Hall '-P 1'
_symmetry_space_group_name_H-M 'P -1'
_atom_sites_solution_hydrogens geom
_atom_sites_solution_primary direct
_atom_sites_solution_secondary difmap
_audit_creation_date 2011-11-08
_audit_creation_method
;
  Olex2 1.1
  (compiled 2011.08.18 svn.r1932, GUI svn.r3819)
;
_cell_angle_alpha 91.528(2)
_cell_angle_beta 97.270(2)
_cell_angle_gamma 114.749(2)
_cell_formula_units_Z 2
_cell_length_a 13.3130(4)
_cell_length_b 14.9607(5)
_cell_length_c 16.1929(5)
_cell_measurement_reflns_used 9822
_cell_measurement_temperature 119(2)
_cell_measurement_theta_max 30.89
_cell_measurement_theta_min 2.28
_cell_volume 2894.02(17)
_computing_data_reduction 'SAINT v7.53A (Bruker, 2008)'
_computing_molecular_graphics
;
O. V. Dolomanov, L. J. Bourhis, R. J. Gildea, J. A. K. Howard and H. Puschmann,
OLEX2: a complete structure solution, refinement and analysis program.
J. Appl. Cryst. (2009). 42, 339-341.
;
_computing_publication_material
;
O. V. Dolomanov, L. J. Bourhis, R. J. Gildea, J. A. K. Howard and H. Puschmann,
OLEX2: a complete structure solution, refinement and analysis program.
J. Appl. Cryst. (2009). 42, 339-341.
;
_computing_structure_refinement
;
SHELXL, G.M. Sheldrick, Acta Cryst.
2008). A64, 112-122
;
_computing_structure_solution
;
olex2.solve (L.J. Bourhis, O.V. Dolomanov, R.J. Gildea, J.A.K. Howard,
H. Puschmann, in preparation, 2011)
;
_diffrn_ambient_temperature 119(2)
_diffrn_measured_fraction_theta_full 0.998
_diffrn_measured_fraction_theta_max 0.836
_diffrn_measurement_device_type 'CCD area detector'
_diffrn_measurement_method 'phi and omega scans'
_diffrn_radiation_monochromator graphite
_diffrn_radiation_type MoK\a
_diffrn_radiation_wavelength 0.71073
_diffrn_reflns_av_R_equivalents 0.0439
_diffrn_reflns_av_unetI/netI 0.0464
_diffrn_reflns_limit_h_max 21
_diffrn_reflns_limit_h_min -20
_diffrn_reflns_limit_k_max 23
_diffrn_reflns_limit_k_min -22
_diffrn_reflns_limit_l_max 24
_diffrn_reflns_limit_l_min -25
_diffrn_reflns_number 88285
_diffrn_reflns_theta_full 25.00
_diffrn_reflns_theta_max 35.21
_diffrn_reflns_theta_min 1.27
_diffrn_source 'fine-focus sealed tube'
_diffrn_source_current 30.0
_diffrn_source_power 1.35
_diffrn_source_voltage 45.0
_exptl_absorpt_coefficient_mu 2.593
_exptl_absorpt_correction_T_max 0.7469
_exptl_absorpt_correction_T_min 0.5850
_exptl_absorpt_correction_type multi-scan
_exptl_absorpt_process_details
;
"SADABS-2008/1 (Bruker,2008) was used for absorption correction.
R(int) was 0.0811 before and 0.0508 after correction.
The Ratio of minimum to maximum transmission is 0.7832.
The \l/2 correction factor is 0.00.
{Info from C:\Users\Brad\Desktop\Almas xtal\BGA soln p-1\pnc_ac.abs}
;
_exptl_crystal_density_diffrn 1.408
_exptl_crystal_density_method 'not measured'
_exptl_crystal_description block
_exptl_crystal_F_000 1240
_exptl_crystal_size_max 0.46
_exptl_crystal_size_mid 0.41
_exptl_crystal_size_min 0.38
_refine_diff_density_max 1.647
_refine_diff_density_min -1.186
_refine_diff_density_rms 0.117
_refine_ls_extinction_method none
_refine_ls_goodness_of_fit_ref 1.040
_refine_ls_hydrogen_treatment mixed
_refine_ls_matrix_type full
_refine_ls_number_parameters 673
_refine_ls_number_reflns 21639
_refine_ls_number_restraints 0
_refine_ls_restrained_S_all 1.040
_refine_ls_R_factor_all 0.0425
_refine_ls_R_factor_gt 0.0315
_refine_ls_shift/su_max 0.001
_refine_ls_shift/su_mean 0.000
_refine_ls_structure_factor_coef Fsqd
_refine_ls_weighting_details 'calc w=1/[\s^2^(Fo^2^)+(0.0483P)^2^+0.0000P] where P=(Fo^2^+2Fc^2^)/3'
_refine_ls_weighting_scheme calc
_refine_ls_wR_factor_gt 0.0802
_refine_ls_wR_factor_ref 0.0843
_reflns_number_gt 18162
_reflns_number_total 21639
_reflns_threshold_expression >2sigma(I)
_cod_data_source_file om201131w_si_002.cif
_cod_data_source_block pnc_ac
_cod_depositor_comments
;
The following automatic conversions were performed:
'_atom_site_symetry_multiplicity' tag replaced with
'_atom_site_symmetry_multiplicity'.

Automatic conversion script
Id: cif_correct_tags 1440 2010-10-19 06:21:57Z saulius 
;
_cod_original_cell_volume 2894.01(16)
_cod_database_code 4077964

loop_
_space_group_symop_id
_space_group_symop_operation_xyz
1 'x, y, z'
2 '-x, -y, -z'

loop_
_atom_site_label
_atom_site_type_symbol
_atom_site_fract_x
_atom_site_fract_y
_atom_site_fract_z
_atom_site_U_iso_or_equiv
_atom_site_adp_type
_atom_site_occupancy
_atom_site_symmetry_multiplicity
_atom_site_calc_flag
_atom_site_refinement_flags
_atom_site_disorder_assembly
_atom_site_disorder_group
Pt1 Pt 0.044348(6) 0.139148(5) 0.243941(4) 0.01799(3) Uani 1 1 d . . .
P1 P -0.12765(5) 0.12447(4) 0.21402(3) 0.01780(10) Uani 1 1 d . . .
S1 S 0.38619(5) 0.47219(5) 0.30689(4) 0.02831(12) Uani 1 1 d . . .
O2 O -0.13616(16) 0.01941(14) -0.08965(11) 0.0327(4) Uani 1 1 d . . .
F2 F 0.26034(16) 0.54403(16) 0.22205(14) 0.0598(5) Uani 1 1 d . . .
O4 O -0.15139(16) 0.39125(13) 0.07723(11) 0.0341(4) Uani 1 1 d . A .
C38 C 0.0471(2) -0.0170(2) 0.36559(16) 0.0317(5) Uani 1 1 d . . .
H38 H -0.0320 -0.0639 0.3554 0.038 Uiso 1 1 calc R . .
O5 O 0.03452(16) 0.45453(12) 0.11070(11) 0.0310(4) Uani 1 1 d . A .
O7 O 0.38803(17) 0.53371(16) 0.37640(13) 0.0412(5) Uani 1 1 d . . .
C21 C -0.14737(19) -0.18228(16) 0.13553(14) 0.0232(4) Uani 1 1 d . . .
H21 H -0.0895 -0.1990 0.1557 0.028 Uiso 1 1 calc R . .
O3 O -0.29489(14) 0.01741(13) -0.05521(10) 0.0293(4) Uani 1 1 d . . .
C36 C 0.2352(2) 0.0312(3) 0.43813(17) 0.0410(7) Uani 1 1 d . . .
H36A H 0.2759 0.0913 0.4750 0.049 Uiso 1 1 calc R . .
H36B H 0.2717 -0.0126 0.4477 0.049 Uiso 1 1 calc R . .
C5 C -0.06366(19) 0.28100(15) 0.10906(13) 0.0205(4) Uani 1 1 d . A .
C40 C 0.5148(2) 0.47936(19) 0.30335(16) 0.0301(5) Uani 1 1 d . . .
C2 C -0.12789(18) 0.10770(16) 0.04038(12) 0.0193(4) Uani 1 1 d . A .
C3 C -0.19391(18) 0.05320(15) 0.11130(12) 0.0190(4) Uani 1 1 d . . .
H3 H -0.2682 0.0527 0.0996 0.023 Uiso 1 1 calc R . .
N2 N -0.2717(2) -0.35455(15) 0.09498(16) 0.0372(5) Uani 1 1 d . . .
C43 C 0.7705(3) 0.7236(2) 0.3485(2) 0.0476(8) Uani 1 1 d . . .
H43 H 0.8141 0.7748 0.3192 0.057 Uiso 1 1 calc R . .
C34 C 0.19105(19) 0.13815(18) 0.34184(14) 0.0261(4) Uani 1 1 d . . .
H34 H 0.2410 0.2008 0.3743 0.031 Uiso 1 1 calc R . .
F3 F 0.43611(18) 0.62381(15) 0.21636(15) 0.0671(6) Uani 1 1 d . . .
C19 C -0.3393(2) -0.22750(18) 0.07617(15) 0.0288(5) Uani 1 1 d . . .
H19 H -0.4109 -0.2751 0.0558 0.035 Uiso 1 1 calc R . .
C8 C -0.18482(19) 0.04348(16) -0.04235(13) 0.0234(4) Uani 1 1 d . . .
C20 C -0.2529(2) -0.25744(16) 0.10250(14) 0.0252(4) Uani 1 1 d . . .
F1 F 0.34093(19) 0.48367(18) 0.14519(12) 0.0639(6) Uani 1 1 d . . .
C33 C 0.07000(19) 0.09114(18) 0.35742(14) 0.0240(4) Uani 1 1 d . . .
H33 H 0.0538 0.1234 0.4041 0.029 Uiso 1 1 calc R . .
O1 O -0.1638(4) 0.2329(2) -0.03121(19) 0.0327(10) Uani 0.571(5) 1 d P A 1
C17 C -0.21259(18) -0.05470(16) 0.11046(13) 0.0208(4) Uani 1 1 d . . .
C22 C -0.12824(18) -0.08372(16) 0.13848(13) 0.0212(4) Uani 1 1 d . . .
H22 H -0.0572 -0.0356 0.1597 0.025 Uiso 1 1 calc R . .
C44 C 0.7970(3) 0.7282(2) 0.4337(2) 0.0454(7) Uani 1 1 d . . .
H44 H 0.8578 0.7827 0.4621 0.055 Uiso 1 1 calc R . .
C18 C -0.31840(19) -0.12880(17) 0.08039(14) 0.0250(4) Uani 1 1 d . . .
H18 H -0.3765 -0.1114 0.0627 0.030 Uiso 1 1 calc R . .
C14 C -0.3480(2) 0.0655(2) 0.24720(18) 0.0394(6) Uani 1 1 d . . .
H14A H -0.3415 0.1283 0.2297 0.059 Uiso 1 1 calc R . .
H14B H -0.3986 0.0448 0.2874 0.059 Uiso 1 1 calc R . .
H14C H -0.3760 0.0175 0.1996 0.059 Uiso 1 1 calc R . .
C9 C -0.3573(3) -0.0460(3) -0.13081(18) 0.0451(7) Uani 1 1 d . . .
H9A H -0.3323 -0.0116 -0.1788 0.068 Uiso 1 1 calc R . .
H9B H -0.4356 -0.0634 -0.1323 0.068 Uiso 1 1 calc R . .
H9C H -0.3451 -0.1049 -0.1313 0.068 Uiso 1 1 calc R . .
C39 C 0.1204(2) -0.03393(19) 0.30661(17) 0.0332(5) Uani 1 1 d . . .
H39A H 0.1249 -0.0966 0.3119 0.040 Uiso 1 1 calc R . .
H39B H 0.0975 -0.0274 0.2486 0.040 Uiso 1 1 calc R . .
O6 O 0.29841(15) 0.37424(14) 0.29084(12) 0.0366(4) Uani 1 1 d . . .
C26 C -0.1298(2) 0.38626(18) 0.27244(14) 0.0273(5) Uani 1 1 d . . .
H26 H -0.2016 0.3669 0.2436 0.033 Uiso 1 1 calc R . .
C35 C 0.2275(2) 0.0541(2) 0.34629(15) 0.0308(5) Uani 1 1 d . . .
H35 H 0.2938 0.0647 0.3204 0.037 Uiso 1 1 calc R . .
C25 C -0.07143(19) 0.32960(17) 0.25939(13) 0.0218(4) Uani 1 1 d . . .
N3 N 0.0751(3) 0.5892(2) 0.4243(2) 0.0667(10) Uani 1 1 d . . .
C4 C -0.12124(18) 0.24690(15) 0.18941(13) 0.0197(4) Uani 1 1 d . . .
H4 H -0.1991 0.2366 0.1737 0.024 Uiso 1 1 calc R . .
C27 C -0.0833(2) 0.47026(19) 0.32713(16) 0.0328(5) Uani 1 1 d . . .
H27 H -0.1246 0.5060 0.3347 0.039 Uiso 1 1 calc R . .
C13 C -0.23246(19) 0.07503(17) 0.28689(13) 0.0236(4) Uani 1 1 d . . .
C7 C -0.12994(19) 0.20892(16) 0.03257(13) 0.0223(4) Uani 1 1 d . . .
C30 C 0.0345(2) 0.35974(17) 0.30625(13) 0.0244(4) Uani 1 1 d . . .
H30 H 0.0740 0.3219 0.3004 0.029 Uiso 1 1 calc R . .
C46 C 0.6420(2) 0.5706(2) 0.43543(16) 0.0345(5) Uani 1 1 d . . .
H46 H 0.5995 0.5192 0.4650 0.041 Uiso 1 1 calc R . .
C29 C 0.0823(2) 0.44370(19) 0.36078(15) 0.0299(5) Uani 1 1 d . . .
H29 H 0.1532 0.4616 0.3908 0.036 Uiso 1 1 calc R . .
C37 C 0.1122(2) -0.0193(2) 0.45128(18) 0.0428(7) Uani 1 1 d . . .
H37A H 0.0976 0.0168 0.4953 0.051 Uiso 1 1 calc R . .
H37B H 0.0922 -0.0867 0.4653 0.051 Uiso 1 1 calc R . .
C47 C 0.3540(3) 0.5338(2) 0.2174(2) 0.0421(7) Uani 1 1 d . . .
C11 C 0.0407(3) 0.55337(19) 0.1133(2) 0.0425(7) Uani 1 1 d . . .
H11A H -0.0167 0.5554 0.0721 0.064 Uiso 1 1 calc R . .
H11B H 0.1127 0.5988 0.1018 0.064 Uiso 1 1 calc R . .
H11C H 0.0302 0.5716 0.1678 0.064 Uiso 1 1 calc R . .
C41 C 0.6143(2) 0.56617(19) 0.34901(15) 0.0294(5) Uani 1 1 d . . .
C24 C -0.1833(3) -0.3833(2) 0.1239(2) 0.0430(7) Uani 1 1 d . . .
H24A H -0.1193 -0.3476 0.0972 0.064 Uiso 1 1 calc R . .
H24B H -0.2087 -0.4530 0.1103 0.064 Uiso 1 1 calc R . .
H24C H -0.1630 -0.3686 0.1833 0.064 Uiso 1 1 calc R . .
C23 C -0.3786(3) -0.4292(2) 0.0571(2) 0.0446(7) Uani 1 1 d . . .
H23A H -0.4340 -0.4343 0.0916 0.067 Uiso 1 1 calc R . .
H23B H -0.3744 -0.4915 0.0513 0.067 Uiso 1 1 calc R . .
H23C H -0.3989 -0.4117 0.0029 0.067 Uiso 1 1 calc R . .
C15 C -0.2426(2) -0.02725(19) 0.30922(17) 0.0332(5) Uani 1 1 d . . .
H15A H -0.2683 -0.0717 0.2594 0.050 Uiso 1 1 calc R . .
H15B H -0.2951 -0.0521 0.3478 0.050 Uiso 1 1 calc R . .
H15C H -0.1709 -0.0219 0.3345 0.050 Uiso 1 1 calc R . .
C31 C 0.0141(4) 0.6485(3) 0.4348(2) 0.0629(10) Uani 1 1 d . . .
H31A H -0.0046 0.6692 0.3817 0.094 Uiso 1 1 calc R . .
H31B H 0.0598 0.7056 0.4729 0.094 Uiso 1 1 calc R . .
H31C H -0.0532 0.6100 0.4568 0.094 Uiso 1 1 calc R . .
C45 C 0.7329(3) 0.6515(2) 0.47702(17) 0.0423(7) Uani 1 1 d . . .
H45 H 0.7512 0.6545 0.5347 0.051 Uiso 1 1 calc R . .
C16 C -0.1908(2) 0.1459(2) 0.36717(15) 0.0352(6) Uani 1 1 d . . .
H16A H -0.1157 0.1565 0.3888 0.053 Uiso 1 1 calc R . .
H16B H -0.2387 0.1175 0.4081 0.053 Uiso 1 1 calc R . .
H16C H -0.1919 0.2079 0.3547 0.053 Uiso 1 1 calc R . .
C28 C 0.0249(3) 0.5030(2) 0.37166(16) 0.0357(6) Uani 1 1 d . . .
C10 C -0.0663(2) 0.38105(17) 0.09628(13) 0.0256(4) Uani 1 1 d . . .
C42 C 0.6793(2) 0.6432(2) 0.30587(17) 0.0385(6) Uani 1 1 d . . .
H42 H 0.6616 0.6408 0.2482 0.046 Uiso 1 1 calc R . .
C32 C 0.1829(3) 0.6168(3) 0.4731(2) 0.0596(10) Uani 1 1 d . . .
H32A H 0.2381 0.6304 0.4366 0.089 Uiso 1 1 calc R . .
H32B H 0.1815 0.5637 0.5057 0.089 Uiso 1 1 calc R . .
H32C H 0.2014 0.6748 0.5097 0.089 Uiso 1 1 calc R . .
N1 N 0.06765(15) 0.19804(13) 0.12182(11) 0.0196(3) Uani 1 1 d . A .
C1 C -0.00497(18) 0.12579(16) 0.05014(13) 0.0206(4) Uani 1 1 d . . .
H1A H -0.0004 0.0634 0.0573 0.025 Uiso 1 1 calc R A .
H1B H 0.0239 0.1496 -0.0010 0.025 Uiso 1 1 calc R . .
C6 C 0.05753(18) 0.29252(15) 0.11641(13) 0.0202(4) Uani 1 1 d . . .
H6A H 0.0893 0.3234 0.0682 0.024 Uiso 1 1 calc R A .
H6B H 0.1011 0.3363 0.1658 0.024 Uiso 1 1 calc R . .
C12 C 0.18680(19) 0.21995(17) 0.11285(14) 0.0248(4) Uani 1 1 d . . .
H12A H 0.2368 0.2702 0.1555 0.037 Uiso 1 1 calc R A .
H12B H 0.2014 0.2426 0.0588 0.037 Uiso 1 1 calc R . .
H12C H 0.1982 0.1610 0.1186 0.037 Uiso 1 1 calc R . .
O1A O -0.2474(3) 0.1943(3) 0.0255(2) 0.0279(11) Uani 0.429(5) 1 d P A 2
H1AA H -0.2814 0.1490 0.0530 0.042 Uiso 0.429(5) 1 calc PR A 2
O1B O -0.0869(5) 0.2498(3) -0.0365(2) 0.0299(12) Uani 0.429(5) 1 d P A 2
H1BA H -0.1360 0.2286 -0.0774 0.045 Uiso 0.429(5) 1 calc PR A 2
H1 H 0.2016(17) 0.1608(15) 0.2786(13) 0.002(5) Uiso 1 1 d . . .
S2 S 0.53413(6) 0.39400(6) 0.24839(5) 0.04073(16) Uani 1 1 d . B .
O8 O 0.4425(2) 0.3357(2) 0.18498(17) 0.0663(8) Uani 1 1 d . . .
C48 C 0.5398(3) 0.3041(2) 0.3224(3) 0.0594(10) Uani 1 1 d . . .
F4 F 0.4424(7) 0.2525(6) 0.3425(8) 0.0755(18) Uani 0.52(2) 1 d P B 3
F5 F 0.5657(7) 0.2403(6) 0.2756(7) 0.0755(18) Uani 0.52(2) 1 d P B 3
F7 F 0.4500(8) 0.2765(7) 0.3695(8) 0.073(2) Uani 0.48(2) 1 d P B 4
F8 F 0.5343(9) 0.2184(7) 0.2907(7) 0.073(2) Uani 0.48(2) 1 d P B 4
F6 F 0.62314(18) 0.34325(17) 0.38304(16) 0.0712(7) Uani 1 1 d . B .
O9 O 0.64522(18) 0.43270(18) 0.22717(15) 0.0500(5) Uani 1 1 d . . .

loop_
_atom_site_aniso_label
_atom_site_aniso_U_11
_atom_site_aniso_U_22
_atom_site_aniso_U_33
_atom_site_aniso_U_23
_atom_site_aniso_U_13
_atom_site_aniso_U_12
Pt1 0.01875(4) 0.01751(4) 0.01808(4) 0.00082(3) 0.00167(3) 0.00843(3)
P1 0.0197(2) 0.0183(2) 0.0171(2) 0.00129(18) 0.00286(18) 0.0097(2)
S1 0.0232(3) 0.0287(3) 0.0317(3) -0.0007(2) 0.0052(2) 0.0098(2)
O2 0.0310(9) 0.0383(10) 0.0278(8) -0.0109(7) 0.0020(7) 0.0153(8)
F2 0.0406(10) 0.0709(14) 0.0791(14) 0.0215(11) 0.0065(10) 0.0345(10)
O4 0.0416(11) 0.0301(9) 0.0376(9) 0.0028(7) -0.0009(8) 0.0240(8)
C38 0.0272(12) 0.0320(12) 0.0349(12) 0.0118(10) 0.0007(10) 0.0122(10)
O5 0.0391(10) 0.0175(7) 0.0372(9) 0.0041(7) 0.0034(8) 0.0134(7)
O7 0.0358(11) 0.0460(12) 0.0408(11) -0.0073(9) 0.0091(8) 0.0162(9)
C21 0.0237(10) 0.0207(10) 0.0260(10) 0.0025(8) 0.0027(8) 0.0105(8)
O3 0.0274(9) 0.0355(9) 0.0236(8) -0.0070(7) -0.0040(6) 0.0149(7)
C36 0.0362(15) 0.0589(19) 0.0329(13) 0.0131(13) -0.0026(11) 0.0268(14)
C5 0.0264(11) 0.0179(9) 0.0184(9) 0.0021(7) 0.0026(8) 0.0107(8)
C40 0.0237(11) 0.0297(12) 0.0347(12) -0.0066(10) 0.0028(9) 0.0101(9)
C2 0.0233(10) 0.0198(9) 0.0157(8) -0.0010(7) -0.0003(7) 0.0113(8)
C3 0.0198(9) 0.0183(9) 0.0191(9) 0.0008(7) 0.0005(7) 0.0090(8)
N2 0.0381(13) 0.0183(9) 0.0502(13) -0.0027(9) 0.0016(10) 0.0089(9)
C43 0.0445(17) 0.0363(15) 0.0445(16) 0.0008(13) 0.0076(13) 0.0003(13)
C34 0.0205(10) 0.0278(11) 0.0261(10) 0.0015(9) -0.0005(8) 0.0076(9)
F3 0.0485(12) 0.0488(12) 0.0928(16) 0.0334(11) 0.0053(11) 0.0098(9)
C19 0.0238(11) 0.0239(11) 0.0312(11) -0.0003(9) 0.0001(9) 0.0042(9)
C8 0.0263(11) 0.0224(10) 0.0212(9) -0.0014(8) 0.0008(8) 0.0109(9)
C20 0.0290(12) 0.0184(10) 0.0259(10) 0.0010(8) 0.0057(9) 0.0075(9)
F1 0.0694(14) 0.0842(16) 0.0383(10) 0.0094(10) 0.0070(9) 0.0330(12)
C33 0.0227(10) 0.0290(11) 0.0202(9) 0.0031(8) 0.0017(8) 0.0113(9)
O1 0.051(3) 0.0241(15) 0.0207(14) 0.0019(11) -0.0049(14) 0.0169(16)
C17 0.0206(10) 0.0188(9) 0.0222(9) 0.0010(7) 0.0009(7) 0.0083(8)
C22 0.0193(10) 0.0192(9) 0.0235(9) 0.0004(7) 0.0028(8) 0.0071(8)
C44 0.0359(15) 0.0370(15) 0.0465(16) -0.0118(12) -0.0023(12) 0.0023(12)
C18 0.0212(10) 0.0224(10) 0.0291(11) 0.0003(8) -0.0014(8) 0.0087(8)
C14 0.0274(13) 0.0587(18) 0.0371(14) 0.0119(13) 0.0106(11) 0.0210(13)
C9 0.0376(15) 0.0576(19) 0.0325(13) -0.0192(13) -0.0116(11) 0.0188(14)
C39 0.0366(14) 0.0277(12) 0.0382(13) 0.0034(10) -0.0002(11) 0.0181(11)
O6 0.0251(9) 0.0323(10) 0.0469(11) 0.0015(8) 0.0022(8) 0.0079(7)
C26 0.0331(12) 0.0306(12) 0.0253(10) -0.0014(9) 0.0043(9) 0.0206(10)
C35 0.0288(12) 0.0408(14) 0.0296(11) 0.0081(10) 0.0055(9) 0.0207(11)
C25 0.0256(10) 0.0218(9) 0.0223(9) -0.0002(7) 0.0055(8) 0.0138(8)
N3 0.076(2) 0.0550(18) 0.071(2) -0.0441(16) -0.0293(17) 0.0428(17)
C4 0.0216(10) 0.0198(9) 0.0204(9) 0.0005(7) 0.0030(7) 0.0115(8)
C27 0.0435(15) 0.0320(13) 0.0323(12) -0.0042(10) 0.0061(11) 0.0256(12)
C13 0.0240(11) 0.0277(11) 0.0228(10) 0.0052(8) 0.0080(8) 0.0132(9)
C7 0.0274(11) 0.0206(10) 0.0200(9) 0.0029(8) 0.0035(8) 0.0112(8)
C30 0.0289(11) 0.0247(10) 0.0225(10) -0.0025(8) 0.0030(8) 0.0147(9)
C46 0.0331(13) 0.0358(13) 0.0320(12) 0.0003(10) 0.0052(10) 0.0123(11)
C29 0.0324(13) 0.0305(12) 0.0260(11) -0.0053(9) -0.0002(9) 0.0145(10)
C37 0.0400(15) 0.0585(19) 0.0377(14) 0.0256(14) 0.0081(12) 0.0267(14)
C47 0.0341(15) 0.0427(16) 0.0472(16) 0.0118(13) 0.0062(12) 0.0137(12)
C11 0.061(2) 0.0194(11) 0.0488(16) 0.0024(11) -0.0009(14) 0.0210(12)
C41 0.0230(11) 0.0308(12) 0.0313(11) -0.0037(9) 0.0031(9) 0.0090(9)
C24 0.0455(17) 0.0211(12) 0.065(2) 0.0055(12) 0.0165(15) 0.0145(12)
C23 0.0470(17) 0.0218(12) 0.0527(17) -0.0074(11) 0.0043(14) 0.0043(12)
C15 0.0335(13) 0.0312(12) 0.0371(13) 0.0114(10) 0.0147(11) 0.0129(10)
C31 0.082(3) 0.0448(19) 0.067(2) -0.0247(17) 0.006(2) 0.0358(19)
C45 0.0464(17) 0.0454(16) 0.0292(13) -0.0073(11) -0.0022(11) 0.0166(13)
C16 0.0425(15) 0.0396(14) 0.0238(11) 0.0027(10) 0.0131(10) 0.0156(12)
C28 0.0489(16) 0.0306(13) 0.0308(12) -0.0075(10) 0.0024(11) 0.0217(12)
C10 0.0387(13) 0.0209(10) 0.0207(9) 0.0026(8) 0.0039(9) 0.0162(9)
C42 0.0382(15) 0.0387(15) 0.0293(12) 0.0010(11) 0.0055(11) 0.0074(12)
C32 0.059(2) 0.051(2) 0.057(2) -0.0261(16) -0.0098(17) 0.0181(17)
N1 0.0201(8) 0.0173(8) 0.0212(8) -0.0013(6) 0.0028(6) 0.0079(7)
C1 0.0236(10) 0.0196(9) 0.0188(9) -0.0009(7) 0.0033(7) 0.0094(8)
C6 0.0236(10) 0.0167(9) 0.0210(9) 0.0024(7) 0.0041(8) 0.0090(8)
C12 0.0220(10) 0.0259(11) 0.0261(10) 0.0001(8) 0.0063(8) 0.0093(9)
O1A 0.031(2) 0.025(2) 0.030(2) -0.0002(15) -0.0020(16) 0.0164(17)
O1B 0.047(3) 0.024(2) 0.0195(18) 0.0056(15) 0.0046(18) 0.016(2)
S2 0.0274(3) 0.0411(4) 0.0525(4) -0.0160(3) -0.0019(3) 0.0167(3)
O8 0.0430(13) 0.0730(17) 0.0788(17) -0.0461(14) -0.0183(12) 0.0312(13)
C48 0.0340(17) 0.0350(16) 0.108(3) 0.0018(18) 0.0121(19) 0.0132(13)
F4 0.044(2) 0.024(2) 0.163(5) 0.0171(18) 0.040(3) 0.011(2)
F5 0.044(2) 0.024(2) 0.163(5) 0.0171(18) 0.040(3) 0.011(2)
F7 0.050(2) 0.027(3) 0.143(5) 0.0085(19) 0.028(3) 0.014(2)
F8 0.050(2) 0.027(3) 0.143(5) 0.0085(19) 0.028(3) 0.014(2)
F6 0.0516(13) 0.0583(13) 0.0966(17) 0.0267(12) -0.0011(12) 0.0188(11)
O9 0.0367(12) 0.0605(14) 0.0593(14) -0.0062(11) 0.0121(10) 0.0263(11)

loop_
_atom_type_symbol
_atom_type_description
_atom_type_scat_dispersion_real
_atom_type_scat_dispersion_imag
_atom_type_scat_source
C C 0.0033 0.0016 'International Tables Vol C Tables 4.2.6.8 and 6.1.1.4'
H H 0.0000 0.0000 'International Tables Vol C Tables 4.2.6.8 and 6.1.1.4'
N N 0.0061 0.0033 'International Tables Vol C Tables 4.2.6.8 and 6.1.1.4'
O O 0.0106 0.0060 'International Tables Vol C Tables 4.2.6.8 and 6.1.1.4'
F F 0.0171 0.0103 'International Tables Vol C Tables 4.2.6.8 and 6.1.1.4'
P P 0.1023 0.0942 'International Tables Vol C Tables 4.2.6.8 and 6.1.1.4'
S S 0.1246 0.1234 'International Tables Vol C Tables 4.2.6.8 and 6.1.1.4'
Pt Pt -1.7033 8.3905 'International Tables Vol C Tables 4.2.6.8 and 6.1.1.4'

loop_
_geom_angle_atom_site_label_1
_geom_angle_atom_site_label_2
_geom_angle_atom_site_label_3
_geom_angle
P1 Pt1 C34 149.93(6)
C33 Pt1 P1 111.26(7)
C33 Pt1 C34 39.70(8)
C33 Pt1 N1 163.18(8)
N1 Pt1 P1 85.55(5)
N1 Pt1 C34 123.73(7)
C3 P1 Pt1 110.10(7)
C3 P1 C4 100.19(9)
C3 P1 C13 106.82(10)
C4 P1 Pt1 108.19(7)
C4 P1 C13 106.73(10)
C13 P1 Pt1 122.50(7)
O7 S1 C40 110.29(12)
O7 S1 O6 118.91(12)
O7 S1 C47 102.43(15)
C40 S1 C47 106.51(14)
O6 S1 C40 114.44(12)
O6 S1 C47 102.38(13)
C33 C38 C39 102.85(19)
C33 C38 C37 106.1(2)
C39 C38 C37 100.2(2)
C10 O5 C11 116.8(2)
C22 C21 C20 121.1(2)
C8 O3 C9 116.2(2)
C35 C36 C37 103.3(2)
C7 C5 C4 111.22(17)
C7 C5 C10 109.36(17)
C7 C5 C6 107.08(17)
C10 C5 C4 104.40(17)
C10 C5 C6 109.69(18)
C6 C5 C4 115.02(17)
C41 C40 S1 119.10(19)
C41 C40 S2 119.47(19)
S2 C40 S1 121.41(15)
C8 C2 C3 107.89(17)
C7 C2 C3 111.12(17)
C7 C2 C8 108.85(17)
C1 C2 C3 115.82(17)
C1 C2 C8 106.37(17)
C1 C2 C7 106.54(17)
C2 C3 P1 110.54(14)
C17 C3 P1 113.57(14)
C17 C3 C2 112.70(17)
C20 N2 C24 120.3(2)
C20 N2 C23 120.7(2)
C23 N2 C24 119.0(2)
C44 C43 C42 120.4(3)
C33 C34 Pt1 58.43(11)
C33 C34 C35 104.33(19)
C35 C34 Pt1 124.68(17)
C18 C19 C20 121.0(2)
O2 C8 O3 124.1(2)
O2 C8 C2 124.0(2)
O3 C8 C2 111.87(18)
C21 C20 C19 116.8(2)
N2 C20 C21 121.9(2)
N2 C20 C19 121.3(2)
C38 C33 Pt1 120.76(16)
C34 C33 Pt1 81.87(13)
C34 C33 C38 103.2(2)
C22 C17 C3 123.17(19)
C18 C17 C3 119.29(19)
C18 C17 C22 117.5(2)
C21 C22 C17 121.8(2)
C43 C44 C45 119.8(3)
C19 C18 C17 121.7(2)
C35 C39 C38 94.6(2)
C27 C26 C25 121.5(2)
C34 C35 C36 106.6(2)
C34 C35 C39 101.61(19)
C39 C35 C36 101.7(2)
C26 C25 C4 118.2(2)
C30 C25 C26 117.2(2)
C30 C25 C4 124.29(19)
C28 N3 C31 119.4(3)
C28 N3 C32 120.8(3)
C32 N3 C31 119.6(3)
C5 C4 P1 110.65(14)
C25 C4 P1 117.46(15)
C25 C4 C5 110.66(17)
C26 C27 C28 121.5(2)
C14 C13 P1 111.28(16)
C14 C13 C16 109.8(2)
C15 C13 P1 109.37(16)
C15 C13 C14 108.9(2)
C15 C13 C16 109.0(2)
C16 C13 P1 108.35(16)
C5 C7 C2 111.99(17)
O1 C7 C5 123.7(2)
O1 C7 C2 123.2(2)
O1 C7 O1A 65.9(3)
O1 C7 O1B 43.5(2)
O1A C7 C5 108.2(2)
O1A C7 C2 107.8(2)
O1B C7 C5 108.4(3)
O1B C7 C2 111.0(2)
O1B C7 O1A 109.4(3)
C29 C30 C25 122.0(2)
C45 C46 C41 119.8(3)
C30 C29 C28 120.8(2)
C36 C37 C38 103.5(2)
F2 C47 S1 110.5(2)
F2 C47 F3 107.7(3)
F3 C47 S1 110.8(2)
F1 C47 S1 112.1(2)
F1 C47 F2 107.9(3)
F1 C47 F3 107.7(3)
C46 C41 C40 120.2(2)
C42 C41 C40 120.4(2)
C42 C41 C46 119.3(2)
C46 C45 C44 120.6(3)
N3 C28 C27 122.5(3)
N3 C28 C29 120.5(3)
C27 C28 C29 117.0(2)
O4 C10 O5 124.2(2)
O4 C10 C5 123.7(2)
O5 C10 C5 112.1(2)
C43 C42 C41 120.2(3)
C1 N1 Pt1 113.71(12)
C1 N1 C12 106.75(16)
C6 N1 Pt1 113.44(13)
C6 N1 C1 110.54(17)
C6 N1 C12 106.60(16)
C12 N1 Pt1 105.17(13)
N1 C1 C2 114.21(17)
N1 C6 C5 113.69(17)
C40 S2 C48 105.80(16)
O8 S2 C40 114.74(14)
O8 S2 C48 103.66(18)
O8 S2 O9 118.29(15)
O9 S2 C40 111.00(13)
O9 S2 C48 101.25(15)
F4 C48 S2 111.0(4)
F4 C48 F5 106.7(4)
F4 C48 F7 21.9(4)
F4 C48 F8 86.1(4)
F4 C48 F6 117.1(7)
F5 C48 S2 103.3(5)
F5 C48 F7 126.0(4)
F7 C48 S2 110.9(4)
F8 C48 S2 117.6(5)
F8 C48 F5 21.4(3)
F8 C48 F7 104.6(4)
F6 C48 S2 112.5(2)
F6 C48 F5 104.9(4)
F6 C48 F7 99.2(5)
F6 C48 F8 110.2(5)

loop_
_geom_bond_atom_site_label_1
_geom_bond_atom_site_label_2
_geom_bond_distance
Pt1 P1 2.1952(6)
Pt1 C34 2.360(2)
Pt1 C33 2.031(2)
Pt1 N1 2.1914(17)
P1 C3 1.852(2)
P1 C4 1.854(2)
P1 C13 1.867(2)
S1 O7 1.426(2)
S1 C40 1.678(3)
S1 O6 1.4316(19)
S1 C47 1.838(3)
O2 C8 1.201(3)
F2 C47 1.330(4)
O4 C10 1.209(3)
C38 C33 1.528(4)
C38 C39 1.535(4)
C38 C37 1.550(4)
O5 C11 1.445(3)
O5 C10 1.318(3)
C21 C20 1.407(3)
C21 C22 1.386(3)
O3 C8 1.335(3)
O3 C9 1.452(3)
C36 C35 1.535(3)
C36 C37 1.535(4)
C5 C4 1.581(3)
C5 C7 1.527(3)
C5 C10 1.531(3)
C5 C6 1.538(3)
C40 C41 1.499(3)
C40 S2 1.662(3)
C2 C3 1.569(3)
C2 C8 1.535(3)
C2 C7 1.534(3)
C2 C1 1.529(3)
C3 C17 1.526(3)
N2 C20 1.366(3)
N2 C24 1.444(4)
N2 C23 1.436(4)
C43 C44 1.372(4)
C43 C42 1.386(4)
C34 C33 1.523(3)
C34 C35 1.526(4)
F3 C47 1.335(3)
C19 C20 1.422(4)
C19 C18 1.381(3)
F1 C47 1.324(4)
O1 C7 1.198(4)
C17 C22 1.395(3)
C17 C18 1.393(3)
C44 C45 1.383(4)
C14 C13 1.536(3)
C39 C35 1.526(4)
C26 C25 1.396(3)
C26 C27 1.377(3)
C25 C4 1.517(3)
C25 C30 1.395(3)
N3 C31 1.450(4)
N3 C28 1.383(4)
N3 C32 1.433(5)
C27 C28 1.401(4)
C13 C15 1.536(3)
C13 C16 1.541(3)
C7 O1A 1.474(5)
C7 O1B 1.364(4)
C30 C29 1.375(3)
C46 C41 1.394(4)
C46 C45 1.381(4)
C29 C28 1.412(4)
C41 C42 1.388(4)
N1 C1 1.491(3)
N1 C6 1.479(3)
N1 C12 1.507(3)
S2 O8 1.431(2)
S2 C48 1.844(4)
S2 O9 1.436(2)
C48 F4 1.290(10)
C48 F5 1.382(10)
C48 F7 1.420(12)
C48 F8 1.337(9)
C48 F6 1.299(4)

loop_
_smtbx_masks_void_nr
_smtbx_masks_void_average_x
_smtbx_masks_void_average_y
_smtbx_masks_void_average_z
_smtbx_masks_void_volume
_smtbx_masks_void_count_electrons
1 -0.500 0.000 -0.135 590.1 212.6
